data_4504251
loop_
_publ_author_name
'Reddy, L. Sreenivas'
'Chandran, Sreekanth K.'
'George, Sumod'
'Babu, N. Jagadeesh'
'Nangia, Ashwini'

_publ_section_title
;
 Crystal Structures ofN-Aryl-N'-4-Nitrophenyl Ureas: Molecular Conformation
 and Weak Interactions Direct the Strong Hydrogen Bond Synthon
;
_journal_coden_ASTM CGDEFU
_journal_issue 12
_journal_name_full 'Crystal Growth & Design'
_journal_page_first 2675
_journal_page_last 2690
_journal_paper_doi 10.1021/cg070155j
_journal_volume 7
_journal_year 2007
_chemical_formula_moiety 'C13 H11 N3 O3, C3 H7 N O'
_chemical_formula_sum 'C16 H18 N4 O4'
_chemical_formula_weight 330.34
_space_group_IT_number 14
_symmetry_cell_setting monoclinic
_symmetry_space_group_name_Hall '-P 2ybc'
_symmetry_space_group_name_H-M 'P 1 21/c 1'
_atom_sites_solution_hydrogens geom
_atom_sites_solution_primary direct
_atom_sites_solution_secondary difmap
_audit_creation_method SHELXL-97
_cell_angle_alpha 90.00
_cell_angle_beta 97.73(3)
_cell_angle_gamma 90.00
_cell_formula_units_Z 4
_cell_length_a 9.4442(19)
_cell_length_b 7.3883(15)
_cell_length_c 23.863(5)
_cell_measurement_temperature 293(2)
_cell_volume 1649.9(6)
_computing_structure_refinement 'SHELXL-97 (Sheldrick, 1997)'
_computing_structure_solution 'SHELXS-97 (Sheldrick, 1990)'
_diffrn_ambient_temperature 293(2)
_diffrn_measured_fraction_theta_full 0.999
_diffrn_measured_fraction_theta_max 0.999
_diffrn_radiation_monochromator graphite
_diffrn_radiation_source 'fine-focus sealed tube'
_diffrn_radiation_type MoK\a
_diffrn_radiation_wavelength 0.71073
_diffrn_reflns_av_R_equivalents 0.0264
_diffrn_reflns_av_sigmaI/netI 0.0684
_diffrn_reflns_limit_h_max 12
_diffrn_reflns_limit_h_min 0
_diffrn_reflns_limit_k_max 9
_diffrn_reflns_limit_k_min 0
_diffrn_reflns_limit_l_max 30
_diffrn_reflns_limit_l_min -30
_diffrn_reflns_number 4014
_diffrn_reflns_theta_full 27.48
_diffrn_reflns_theta_max 27.48
_diffrn_reflns_theta_min 1.72
_exptl_absorpt_coefficient_mu 0.095
_exptl_absorpt_correction_type none
_exptl_crystal_density_diffrn 1.294
_exptl_crystal_density_method 'not measured'
_exptl_crystal_F_000 670
_exptl_crystal_size_max 0.42
_exptl_crystal_size_mid 0.21
_exptl_crystal_size_min 0.14
_refine_diff_density_max 0.456
_refine_diff_density_min -0.216
_refine_diff_density_rms 0.048
_refine_ls_extinction_method none
_refine_ls_goodness_of_fit_ref 1.093
_refine_ls_hydrogen_treatment mixed
_refine_ls_matrix_type full
_refine_ls_number_parameters 237
_refine_ls_number_reflns 3789
_refine_ls_number_restraints 0
_refine_ls_restrained_S_all 1.093
_refine_ls_R_factor_all 0.1977
_refine_ls_R_factor_gt 0.0783
_refine_ls_shift/su_max 0.008
_refine_ls_shift/su_mean 0.001
_refine_ls_structure_factor_coef Fsqd
_refine_ls_weighting_details 'calc w=1/[\s^2^(Fo^2^)+(0.1000P)^2^+0.0000P] where P=(Fo^2^+2Fc^2^)/3'
_refine_ls_weighting_scheme calc
_refine_ls_wR_factor_gt 0.1839
_refine_ls_wR_factor_ref 0.2408
_reflns_number_gt 1467
_reflns_number_total 3789
_reflns_threshold_expression >2sigma(I)
_cod_data_source_file cg070155j-file010.cif
_cod_data_source_block 5.8
_cod_depositor_comments
;
The following automatic conversions were performed:

'_symmetry_cell_setting' value 'Monoclinic' changed to 'monoclinic'
according to /home/saulius/struct/CIF-dictionaries/cif_core.dic
dictionary named 'cif_core.dic' version 2.4.1 from 2010-06-29.

Automatic conversion script
Id: cif_fix_values 1715 2011-07-08 13:25:40Z adriana 

The following automatic conversions were performed:

data name '_atom_site_symmetry_multiplicit' was replaced with
'_atom_site_symmetry_multiplicity' as specified in the replacement
file 'data/replacement-values/replacement_tags.lst'.

Automatic conversion script
Id: cif_correct_tags 9268 2022-04-12 08:56:07Z antanas 
;
_cod_original_cell_volume 1650.0(6)
_cod_original_sg_symbol_H-M 'P 21/c'
_cod_database_code 4504251

loop_
_symmetry_equiv_pos_as_xyz
'x, y, z'
'-x, y+1/2, -z+1/2'
'-x, -y, -z'
'x, -y-1/2, z-1/2'

loop_
_atom_site_label
_atom_site_type_symbol
_atom_site_fract_x
_atom_site_fract_y
_atom_site_fract_z
_atom_site_U_iso_or_equiv
_atom_site_adp_type
_atom_site_occupancy
_atom_site_symmetry_multiplicity
_atom_site_calc_flag
_atom_site_refinement_flags
O1 O 0.2592(3) 0.8106(4) 0.45843(11) 0.0760(9) Uani 1 1 d .
C11 C 0.4187(4) 1.0670(5) 0.66201(15) 0.0522(9) Uani 1 1 d .
C8 C 0.2341(4) 0.9164(5) 0.57494(14) 0.0532(9) Uani 1 1 d .
N2 N 0.1349(3) 0.8395(5) 0.53425(13) 0.0638(9) Uani 1 1 d .
H2A H 0.0531 0.8163 0.5446 0.077 Uiso 1 1 calc R
N3 N 0.5153(4) 1.1447(5) 0.70864(15) 0.0692(10) Uani 1 1 d .
C7 C 0.1488(4) 0.7946(5) 0.47910(17) 0.0596(10) Uani 1 1 d .
O2 O 0.6354(3) 1.1888(5) 0.70036(13) 0.0944(11) Uani 1 1 d .
C10 C 0.4583(4) 1.0619(6) 0.60878(16) 0.0566(10) Uani 1 1 d .
N4 N 0.3165(3) 0.3381(5) 0.40389(15) 0.0651(9) Uani 1 1 d .
O4 O 0.1545(3) 0.2644(5) 0.46174(13) 0.0957(11) Uani 1 1 d .
C12 C 0.2891(4) 1.0013(6) 0.67321(17) 0.0606(11) Uani 1 1 d .
C13 C 0.1973(4) 0.9271(6) 0.62957(15) 0.0610(11) Uani 1 1 d .
H13A H 0.1091 0.8832 0.6366 0.073 Uiso 1 1 calc R
N1 N 0.0251(3) 0.7296(5) 0.45169(13) 0.0634(9) Uani 1 1 d .
H1A H -0.0439 0.7219 0.4717 0.076 Uiso 1 1 calc R
C9 C 0.3652(4) 0.9875(6) 0.56515(17) 0.0591(11) Uani 1 1 d .
O3 O 0.4736(4) 1.1616(6) 0.75454(13) 0.1070(13) Uani 1 1 d .
C1 C -0.0079(4) 0.6725(5) 0.39532(17) 0.0576(10) Uani 1 1 d .
C6 C -0.1355(5) 0.5824(6) 0.38080(17) 0.0693(12) Uani 1 1 d .
H6A H -0.1929 0.5576 0.4086 0.083 Uiso 1 1 calc R
C2 C 0.0775(4) 0.7051(6) 0.35357(17) 0.0655(11) Uani 1 1 d .
H2B H 0.1647 0.7639 0.3625 0.079 Uiso 1 1 calc R
C3 C 0.0335(6) 0.6505(7) 0.2992(2) 0.0758(13) Uani 1 1 d .
C16 C 0.2657(7) 0.3417(8) 0.4510(2) 0.1003(17) Uani 1 1 d .
H16A H 0.3165 0.4083 0.4802 0.120 Uiso 1 1 calc R
C5 C -0.1801(5) 0.5280(6) 0.3256(2) 0.0796(13) Uani 1 1 d .
H5A H -0.2671 0.4691 0.3162 0.096 Uiso 1 1 calc R
C4 C -0.0930(6) 0.5631(7) 0.2850(2) 0.0818(15) Uani 1 1 d .
C15 C 0.2347(7) 0.2423(8) 0.3567(2) 0.1140(19) Uani 1 1 d .
H15A H 0.1547 0.1827 0.3696 0.171 Uiso 1 1 calc R
H15B H 0.2947 0.1540 0.3421 0.171 Uiso 1 1 calc R
H15C H 0.2009 0.3271 0.3275 0.171 Uiso 1 1 calc R
C14 C 0.4384(5) 0.4333(8) 0.3909(3) 0.119(2) Uani 1 1 d .
H14A H 0.4852 0.4908 0.4244 0.179 Uiso 1 1 calc R
H14B H 0.4093 0.5235 0.3627 0.179 Uiso 1 1 calc R
H14C H 0.5031 0.3501 0.3767 0.179 Uiso 1 1 calc R
H10 H 0.545(4) 1.110(5) 0.6040(13) 0.049(10) Uiso 1 1 d .
H3 H 0.090(4) 0.664(5) 0.2747(16) 0.057(12) Uiso 1 1 d .
H9 H 0.390(3) 0.985(4) 0.5279(14) 0.045(9) Uiso 1 1 d .
H4 H -0.119(4) 0.523(6) 0.2474(19) 0.081(13) Uiso 1 1 d .
H12 H 0.261(3) 0.999(5) 0.7119(14) 0.057(10) Uiso 1 1 d .

loop_
_atom_site_aniso_label
_atom_site_aniso_U_11
_atom_site_aniso_U_22
_atom_site_aniso_U_33
_atom_site_aniso_U_23
_atom_site_aniso_U_13
_atom_site_aniso_U_12
O1 0.0645(17) 0.097(2) 0.0695(18) -0.0203(17) 0.0201(14) -0.0106(16)
C11 0.051(2) 0.052(2) 0.052(2) 0.0055(19) -0.0017(17) 0.0007(18)
C8 0.056(2) 0.054(2) 0.050(2) 0.0056(19) 0.0073(18) 0.001(2)
N2 0.0560(19) 0.083(3) 0.0533(19) -0.0065(17) 0.0104(15) -0.0086(18)
N3 0.071(2) 0.077(3) 0.058(2) 0.0068(18) 0.0040(19) -0.004(2)
C7 0.057(2) 0.060(3) 0.061(2) -0.007(2) 0.008(2) -0.001(2)
O2 0.071(2) 0.134(3) 0.076(2) -0.002(2) 0.0021(16) -0.027(2)
C10 0.052(2) 0.060(3) 0.059(2) 0.007(2) 0.0090(19) -0.006(2)
N4 0.066(2) 0.068(2) 0.064(2) 0.0055(18) 0.0182(18) 0.0017(19)
O4 0.074(2) 0.128(3) 0.092(2) 0.017(2) 0.0367(18) -0.010(2)
C12 0.063(3) 0.071(3) 0.049(2) 0.006(2) 0.011(2) -0.002(2)
C13 0.051(2) 0.076(3) 0.058(2) 0.005(2) 0.0119(19) -0.007(2)
N1 0.0576(19) 0.078(2) 0.0558(19) -0.0116(17) 0.0113(15) -0.0106(18)
C9 0.065(3) 0.065(3) 0.049(2) 0.003(2) 0.012(2) -0.003(2)
O3 0.099(2) 0.167(4) 0.0565(19) -0.019(2) 0.0153(17) -0.030(2)
C1 0.063(2) 0.047(2) 0.061(2) -0.0002(19) 0.0007(19) -0.001(2)
C6 0.072(3) 0.067(3) 0.068(3) 0.005(2) 0.005(2) -0.012(2)
C2 0.066(2) 0.064(3) 0.067(3) -0.010(2) 0.013(2) -0.004(2)
C3 0.086(4) 0.081(3) 0.061(3) -0.008(3) 0.013(3) 0.002(3)
C16 0.124(5) 0.098(4) 0.083(4) 0.013(3) 0.027(3) 0.020(4)
C5 0.076(3) 0.075(3) 0.081(3) 0.002(3) -0.012(3) -0.008(3)
C4 0.104(4) 0.076(3) 0.060(3) -0.007(3) -0.008(3) 0.007(3)
C15 0.132(4) 0.119(5) 0.088(4) -0.012(4) 0.003(3) 0.002(4)
C14 0.099(4) 0.111(5) 0.160(6) 0.023(4) 0.062(4) -0.009(4)

loop_
_atom_type_symbol
_atom_type_description
_atom_type_scat_dispersion_real
_atom_type_scat_dispersion_imag
_atom_type_scat_source
C C 0.0033 0.0016 'International Tables Vol C Tables 4.2.6.8 and 6.1.1.4'
H H 0.0000 0.0000 'International Tables Vol C Tables 4.2.6.8 and 6.1.1.4'
N N 0.0061 0.0033 'International Tables Vol C Tables 4.2.6.8 and 6.1.1.4'
O O 0.0106 0.0060 'International Tables Vol C Tables 4.2.6.8 and 6.1.1.4'

loop_
_geom_angle_atom_site_label_1
_geom_angle_atom_site_label_2
_geom_angle_atom_site_label_3
_geom_angle
C10 C11 C12 122.0(4)
C10 C11 N3 119.8(4)
C12 C11 N3 118.2(3)
N2 C8 C9 124.9(3)
N2 C8 C13 116.8(3)
C9 C8 C13 118.3(4)
C8 N2 C7 129.0(3)
O3 N3 O2 122.5(4)
O3 N3 C11 118.8(4)
O2 N3 C11 118.7(4)
O1 C7 N1 124.8(4)
O1 C7 N2 124.0(4)
N1 C7 N2 111.2(3)
C11 C10 C9 118.9(4)
C16 N4 C14 126.3(5)
C16 N4 C15 117.7(5)
C14 N4 C15 115.6(4)
C13 C12 C11 118.7(4)
C12 C13 C8 121.3(4)
C7 N1 C1 129.7(3)
C10 C9 C8 120.8(4)
C6 C1 C2 118.5(4)
C6 C1 N1 117.4(4)
C2 C1 N1 124.1(4)
C1 C6 C5 121.5(4)
C3 C2 C1 119.9(4)
C4 C3 C2 121.4(5)
O4 C16 N4 126.4(6)
C4 C5 C6 118.7(4)
C3 C4 C5 120.1(5)

loop_
_geom_bond_atom_site_label_1
_geom_bond_atom_site_label_2
_geom_bond_distance
O1 C7 1.218(4)
C11 C10 1.372(5)
C11 C12 1.376(5)
C11 N3 1.458(5)
C8 N2 1.377(5)
C8 C9 1.394(5)
C8 C13 1.396(5)
N2 C7 1.380(5)
N3 O3 1.219(4)
N3 O2 1.221(4)
C7 N1 1.348(5)
C10 C9 1.383(5)
N4 C16 1.282(6)
N4 C14 1.419(5)
N4 C15 1.459(6)
O4 C16 1.251(6)
C12 C13 1.376(5)
N1 C1 1.404(5)
C1 C6 1.379(5)
C1 C2 1.385(5)
C6 C5 1.388(6)
C2 C3 1.368(6)
C3 C4 1.361(7)
C5 C4 1.377(6)
